data_4341717
loop_
_publ_author_name
'Zhou, Xianju'
'Zhao, Xiaoqi'
'Wang, Yongjie'
'Wu, Bing'
'Shen, Jun'
'Li, Li'
'Li, Qingxu'

_publ_section_title
;
 Eu(III) and Tb(III) Complexes with the Nonsteroidal Anti-Inflammatory
 Drug Carprofen: Synthesis, Crystal Structure, and Photophysical
 Properties.
;
_journal_name_full 'Inorganic chemistry'
_journal_page_first 141117155401003
_journal_paper_doi 10.1021/ic501252x
_journal_year 2014
_chemical_formula_moiety 'C96 H80 Cl6 Eu2 N8 O14'
_chemical_formula_sum 'C96 H80 Cl6 Eu2 N8 O14'
_chemical_formula_weight 2086.30
_chemical_name_systematic
; 
 ? 
;
_space_group_IT_number 15
_symmetry_cell_setting monoclinic
_symmetry_space_group_name_Hall '-C 2yc'
_symmetry_space_group_name_H-M 'C 1 2/c 1'
_atom_sites_solution_hydrogens geom
_atom_sites_solution_primary direct
_atom_sites_solution_secondary difmap
_audit_creation_method SHELXL-97
_cell_angle_alpha 90.00
_cell_angle_beta 124.968(8)
_cell_angle_gamma 90.00
_cell_formula_units_Z 4
_cell_length_a 33.2220(17)
_cell_length_b 14.2730(4)
_cell_length_c 22.5073(12)
_cell_measurement_reflns_used 11505
_cell_measurement_temperature 170(2)
_cell_measurement_theta_max 29.5646
_cell_measurement_theta_min 3.1103
_cell_volume 8745.8(11)
_computing_cell_refinement 'CrysAlis PRO (Agilent Technologies, 2011)'
_computing_data_collection 'CrysAlis PRO'
_computing_data_reduction 'CrysAlis PRO'
_computing_molecular_graphics 'OLEX2 (Dolomanov et al., 2009)'
_computing_publication_material OLEX2
_computing_structure_refinement 'SHELXL-97 (Sheldrick, 2008)'
_computing_structure_solution 'SHELXS-97 (Sheldrick, 2008)'
_diffrn_ambient_temperature 170(2)
_diffrn_detector_area_resol_mean 10.3592
_diffrn_measured_fraction_theta_full 0.998
_diffrn_measured_fraction_theta_max 0.998
_diffrn_measurement_device_type 'Xcalibur, Atlas, Gemini ultra'
_diffrn_measurement_method '\w scans'
_diffrn_radiation_monochromator graphite
_diffrn_radiation_source 'fine-focus sealed tube'
_diffrn_radiation_type MoK\a
_diffrn_radiation_wavelength 0.71073
_diffrn_reflns_av_R_equivalents 0.0377
_diffrn_reflns_av_sigmaI/netI 0.0400
_diffrn_reflns_limit_h_max 38
_diffrn_reflns_limit_h_min -40
_diffrn_reflns_limit_k_max 15
_diffrn_reflns_limit_k_min -17
_diffrn_reflns_limit_l_max 20
_diffrn_reflns_limit_l_min -27
_diffrn_reflns_number 26780
_diffrn_reflns_theta_full 25.35
_diffrn_reflns_theta_max 25.35
_diffrn_reflns_theta_min 3.12
_exptl_absorpt_coefficient_mu 1.675
_exptl_absorpt_correction_T_max 0.7094
_exptl_absorpt_correction_T_min 0.6162
_exptl_absorpt_correction_type multi-scan
_exptl_absorpt_process_details
;
CrysAlis PRO (Agilent Technologies, 2011) 
;
_exptl_crystal_colour yellow
_exptl_crystal_density_diffrn 1.584
_exptl_crystal_density_method 'not measured'
_exptl_crystal_description block
_exptl_crystal_F_000 4208
_exptl_crystal_size_max 0.32
_exptl_crystal_size_mid 0.28
_exptl_crystal_size_min 0.22
_refine_diff_density_max 0.639
_refine_diff_density_min -0.473
_refine_diff_density_rms 0.081
_refine_ls_extinction_method none
_refine_ls_goodness_of_fit_ref 1.048
_refine_ls_hydrogen_treatment constr
_refine_ls_matrix_type full
_refine_ls_number_parameters 594
_refine_ls_number_reflns 7999
_refine_ls_number_restraints 0
_refine_ls_restrained_S_all 1.048
_refine_ls_R_factor_all 0.0429
_refine_ls_R_factor_gt 0.0314
_refine_ls_shift/su_max 0.004
_refine_ls_shift/su_mean 0.000
_refine_ls_structure_factor_coef Fsqd
_refine_ls_weighting_details 'calc w=1/[\s^2^(Fo^2^)+(0.0262P)^2^+19.6292P] where P=(Fo^2^+2Fc^2^)/3'
_refine_ls_weighting_scheme calc
_refine_ls_wR_factor_gt 0.0674
_refine_ls_wR_factor_ref 0.0721
_reflns_number_gt 6710
_reflns_number_total 7999
_reflns_threshold_expression >2sigma(I)
_cod_data_source_file ic501252x_si_001.cif
_cod_data_source_block 131018_chongyou_9
_cod_original_cell_volume 8745.8(7)
_cod_original_sg_symbol_H-M 'C 2/c'
_cod_database_code 4341717

loop_
_symmetry_equiv_pos_as_xyz
'x, y, z'
'-x, y, -z+1/2'
'x+1/2, y+1/2, z'
'-x+1/2, y+1/2, -z+1/2'
'-x, -y, -z'
'x, -y, z-1/2'
'-x+1/2, -y+1/2, -z'
'x+1/2, -y+1/2, z-1/2'

loop_
_atom_site_label
_atom_site_type_symbol
_atom_site_fract_x
_atom_site_fract_y
_atom_site_fract_z
_atom_site_U_iso_or_equiv
_atom_site_adp_type
_atom_site_occupancy
_atom_site_symmetry_multiplicity
_atom_site_calc_flag
_atom_site_refinement_flags
_atom_site_disorder_assembly
_atom_site_disorder_group
Eu1 Eu 0.760954(6) 0.671772(11) 0.942054(9) 0.02353(6) Uani 1 1 d . . .
Cl1 Cl 0.96876(3) 1.40160(7) 0.97843(6) 0.0512(3) Uani 1 1 d . . .
Cl2 Cl 0.46857(4) 0.58258(9) 1.13082(7) 0.0631(3) Uani 1 1 d . . .
Cl3 Cl 0.46936(4) 0.07214(12) 0.82294(7) 0.0791(4) Uani 1 1 d . . .
O1 O 0.74449(9) 0.81159(17) 0.86539(13) 0.0358(6) Uani 1 1 d . A .
O2 O 0.75989(8) 0.83797(15) 0.97212(13) 0.0293(5) Uani 1 1 d . . .
O3 O 0.66628(8) 0.80804(17) 0.94477(14) 0.0376(6) Uani 1 1 d . . .
O4 O 0.67679(8) 0.70251(17) 0.88191(13) 0.0362(6) Uani 1 1 d . . .
O5 O 0.76182(8) 0.50334(16) 0.94949(13) 0.0321(5) Uani 1 1 d . A .
O6 O 0.72659(9) 0.56016(17) 0.83995(13) 0.0399(6) Uani 1 1 d . A .
O7 O 0.81963(10) 0.65827(19) 0.91590(16) 0.0465(7) Uani 1 1 d . . .
N1 N 0.80174(10) 1.15437(19) 0.79431(15) 0.0320(7) Uani 1 1 d . . .
H1 H 0.7848 1.1396 0.7480 0.038 Uiso 1 1 calc R . .
N2 N 0.60796(12) 0.5447(2) 1.0525(2) 0.0516(9) Uani 1 1 d . . .
H2 H 0.6345 0.5106 1.0695 0.062 Uiso 1 1 calc R . .
N3 N 0.67568(10) 0.1380(2) 0.93926(17) 0.0348(7) Uani 1 1 d . . .
H3 H 0.7030 0.1081 0.9710 0.042 Uiso 1 1 calc R . .
N4 N 0.86329(10) 0.6707(2) 0.86836(17) 0.0345(7) Uani 1 1 d . . .
C1 C 0.86148(12) 1.2674(2) 0.80116(19) 0.0324(8) Uani 1 1 d . . .
H1A H 0.8495 1.2628 0.7515 0.039 Uiso 1 1 calc R . .
C2 C 0.90085(12) 1.3248(2) 0.8487(2) 0.0361(9) Uani 1 1 d . . .
H2A H 0.9164 1.3604 0.8315 0.043 Uiso 1 1 calc R . .
C3 C 0.91790(12) 1.3308(2) 0.9211(2) 0.0355(9) Uani 1 1 d . . .
C4 C 0.89705(12) 1.2815(2) 0.94953(19) 0.0299(8) Uani 1 1 d . . .
H4 H 0.9090 1.2871 0.9991 0.036 Uiso 1 1 calc R . .
C5 C 0.85754(11) 1.2227(2) 0.90228(18) 0.0261(7) Uani 1 1 d . . .
C6 C 0.84040(11) 1.2172(2) 0.82939(18) 0.0278(7) Uani 1 1 d . . .
C7 C 0.79429(12) 1.1188(2) 0.84443(18) 0.0278(7) Uani 1 1 d . . .
C8 C 0.82801(12) 1.1590(2) 0.91242(18) 0.0256(7) Uani 1 1 d . . .
C9 C 0.82795(13) 1.1317(2) 0.97173(19) 0.0315(8) Uani 1 1 d . . .
H9 H 0.8512 1.1575 1.0183 0.038 Uiso 1 1 calc R . .
C10 C 0.79440(13) 1.0678(2) 0.9626(2) 0.0342(8) Uani 1 1 d . A .
H10 H 0.7948 1.0484 1.0033 0.041 Uiso 1 1 calc R . .
C11 C 0.75934(13) 1.0305(2) 0.8942(2) 0.0332(8) Uani 1 1 d . . .
C12 C 0.75931(12) 1.0544(2) 0.8342(2) 0.0336(8) Uani 1 1 d . A .
H12 H 0.7363 1.0277 0.7879 0.040 Uiso 1 1 calc R . .
C13 C 0.72170(14) 0.9641(3) 0.8895(2) 0.0255(10) Uani 0.861(7) 1 d P A 1
H13 H 0.7159 0.9838 0.9266 0.031 Uiso 0.861(7) 1 calc PR A 1
C14 C 0.67225(15) 0.9653(3) 0.8151(3) 0.0351(12) Uani 0.861(7) 1 d P A 1
H14A H 0.6596 1.0295 0.8031 0.053 Uiso 0.861(7) 1 calc PR A 1
H14B H 0.6488 0.9251 0.8164 0.053 Uiso 0.861(7) 1 calc PR A 1
H14C H 0.6767 0.9419 0.7783 0.053 Uiso 0.861(7) 1 calc PR A 1
C15 C 0.74271(12) 0.8650(2) 0.9078(2) 0.0297(8) Uani 1 1 d . . .
C16 C 0.58175(16) 0.4886(3) 1.1307(3) 0.0565(12) Uani 1 1 d . . .
H16 H 0.6072 0.4435 1.1564 0.068 Uiso 1 1 calc R . .
C17 C 0.54759(16) 0.5013(3) 1.1463(2) 0.0521(11) Uani 1 1 d . . .
H17 H 0.5493 0.4646 1.1829 0.063 Uiso 1 1 calc R . .
C18 C 0.51053(14) 0.5679(3) 1.1083(2) 0.0437(10) Uani 1 1 d . . .
C19 C 0.50671(13) 0.6215(3) 1.0548(2) 0.0424(9) Uani 1 1 d . . .
H19 H 0.4812 0.6665 1.0293 0.051 Uiso 1 1 calc R . .
C20 C 0.54099(12) 0.6085(3) 1.0387(2) 0.0360(9) Uani 1 1 d . . .
C21 C 0.57860(14) 0.5419(3) 1.0777(2) 0.0427(10) Uani 1 1 d . . .
C22 C 0.58960(12) 0.6087(3) 0.9966(2) 0.0388(9) Uani 1 1 d . . .
C23 C 0.54817(12) 0.6508(3) 0.9876(2) 0.0354(9) Uani 1 1 d . . .
C24 C 0.52331(14) 0.7184(3) 0.9343(2) 0.0482(11) Uani 1 1 d . . .
H24 H 0.4951 0.7479 0.9269 0.058 Uiso 1 1 calc R . .
C25 C 0.53947(13) 0.7428(3) 0.8922(2) 0.0448(10) Uani 1 1 d . . .
H25 H 0.5222 0.7895 0.8560 0.054 Uiso 1 1 calc R . .
C26 C 0.58033(12) 0.7009(3) 0.9016(2) 0.0380(9) Uani 1 1 d . B .
C27 C 0.60571(13) 0.6329(3) 0.9542(2) 0.0443(10) Uani 1 1 d . . .
H27 H 0.6337 0.6035 0.9610 0.053 Uiso 1 1 calc R . .
C28 C 0.59577(13) 0.7266(3) 0.8516(2) 0.0445(10) Uani 1 1 d . . .
H28 H 0.5785 0.7861 0.8264 0.053 Uiso 0.855(7) 1 calc PR B 1
H28A H 0.5915 0.6677 0.8244 0.053 Uiso 0.145(7) 1 calc PR B 2
C29 C 0.57986(18) 0.6536(4) 0.7941(3) 0.0637(17) Uani 0.855(7) 1 d P B 1
H29A H 0.5957 0.5938 0.8171 0.096 Uiso 0.855(7) 1 calc PR B 1
H29B H 0.5894 0.6732 0.7621 0.096 Uiso 0.855(7) 1 calc PR B 1
H29C H 0.5441 0.6462 0.7658 0.096 Uiso 0.855(7) 1 calc PR B 1
C30 C 0.65044(12) 0.7462(3) 0.8961(2) 0.0345(8) Uani 1 1 d . B .
C31 C 0.61441(14) 0.0342(3) 0.9390(2) 0.0437(10) Uani 1 1 d . . .
H31 H 0.6377 -0.0103 0.9724 0.052 Uiso 1 1 calc R . .
C32 C 0.56535(15) 0.0230(3) 0.9087(2) 0.0498(11) Uani 1 1 d . . .
H32 H 0.5542 -0.0306 0.9204 0.060 Uiso 1 1 calc R . .
C33 C 0.53177(14) 0.0901(3) 0.8608(2) 0.0481(11) Uani 1 1 d . . .
C34 C 0.54582(14) 0.1683(3) 0.8417(2) 0.0437(10) Uani 1 1 d . . .
H34 H 0.5224 0.2140 0.8102 0.052 Uiso 1 1 calc R . .
C35 C 0.59535(12) 0.1791(2) 0.86968(18) 0.0314(8) Uani 1 1 d . . .
C36 C 0.62931(13) 0.1130(2) 0.9192(2) 0.0340(8) Uani 1 1 d . . .
C37 C 0.67239(12) 0.2169(2) 0.90201(18) 0.0290(8) Uani 1 1 d . . .
C38 C 0.62317(12) 0.2464(2) 0.85870(18) 0.0305(8) Uani 1 1 d . . .
C39 C 0.61128(14) 0.3257(3) 0.8157(2) 0.0397(9) Uani 1 1 d . . .
H39 H 0.5783 0.3474 0.7860 0.048 Uiso 1 1 calc R . .
C40 C 0.64825(15) 0.3724(3) 0.8169(2) 0.0426(9) Uani 1 1 d . . .
H40 H 0.6404 0.4273 0.7883 0.051 Uiso 1 1 calc R . .
C41 C 0.69703(14) 0.3407(2) 0.8592(2) 0.0375(9) Uani 1 1 d . . .
C42 C 0.70944(13) 0.2633(2) 0.9022(2) 0.0339(8) Uani 1 1 d . . .
H42 H 0.7424 0.2417 0.9315 0.041 Uiso 1 1 calc R . .
C43 C 0.7390(2) 0.3888(3) 0.8590(3) 0.0301(11) Uani 0.818(7) 1 d P A 1
H43 H 0.7707 0.3574 0.8961 0.036 Uiso 0.818(7) 1 calc PR A 1
C44 C 0.7316(2) 0.3822(3) 0.7865(3) 0.0445(13) Uani 0.818(7) 1 d P A 1
H44A H 0.7310 0.3162 0.7741 0.067 Uiso 0.818(7) 1 calc PR A 1
H44B H 0.7586 0.4142 0.7890 0.067 Uiso 0.818(7) 1 calc PR A 1
H44C H 0.7004 0.4119 0.7493 0.067 Uiso 0.818(7) 1 calc PR A 1
C45 C 0.74144(13) 0.4912(2) 0.8824(2) 0.0324(8) Uani 1 1 d . . .
C46 C 0.83413(14) 0.7035(3) 0.8842(2) 0.0417(9) Uani 1 1 d . . .
H46 H 0.8231 0.7663 0.8708 0.050 Uiso 1 1 calc R . .
C47 C 0.87863(17) 0.7252(3) 0.8301(3) 0.0584(12) Uani 1 1 d . . .
H47A H 0.8658 0.6962 0.7829 0.088 Uiso 1 1 calc R . .
H47B H 0.9146 0.7270 0.8587 0.088 Uiso 1 1 calc R . .
H47C H 0.8659 0.7892 0.8227 0.088 Uiso 1 1 calc R . .
C48 C 0.8820(2) 0.5767(4) 0.8886(3) 0.0779(17) Uani 1 1 d . . .
H48A H 0.8727 0.5498 0.9191 0.117 Uiso 1 1 calc R . .
H48B H 0.9179 0.5778 0.9156 0.117 Uiso 1 1 calc R . .
H48C H 0.8683 0.5385 0.8448 0.117 Uiso 1 1 calc R . .
C43A C 0.7184(10) 0.4071(17) 0.8325(15) 0.0301(11) Uani 0.182(7) 1 d P A 2
H43A H 0.6951 0.4241 0.7802 0.036 Uiso 0.182(7) 1 calc PR A 2
C44A C 0.7627(9) 0.3594(15) 0.8493(14) 0.0445(13) Uani 0.182(7) 1 d P A 2
H44D H 0.7858 0.3525 0.9019 0.067 Uiso 0.182(7) 1 calc PR A 2
H44E H 0.7781 0.3965 0.8307 0.067 Uiso 0.182(7) 1 calc PR A 2
H44F H 0.7540 0.2974 0.8264 0.067 Uiso 0.182(7) 1 calc PR A 2
C13A C 0.7104(10) 0.9435(18) 0.8483(17) 0.0255(10) Uani 0.139(7) 1 d P A 2
H13A H 0.6999 0.9274 0.7981 0.031 Uiso 0.139(7) 1 calc PR A 2
C14A C 0.6731(10) 0.9690(19) 0.8537(19) 0.0351(12) Uani 0.139(7) 1 d P A 2
H14D H 0.6864 0.9828 0.9045 0.053 Uiso 0.139(7) 1 calc PR A 2
H14E H 0.6493 0.9176 0.8365 0.053 Uiso 0.139(7) 1 calc PR A 2
H14F H 0.6568 1.0249 0.8241 0.053 Uiso 0.139(7) 1 calc PR A 2
C29A C 0.5669(10) 0.795(3) 0.7966(17) 0.0637(17) Uani 0.145(7) 1 d P B 2
H29D H 0.5323 0.7763 0.7678 0.096 Uiso 0.145(7) 1 calc PR B 2
H29E H 0.5782 0.8007 0.7650 0.096 Uiso 0.145(7) 1 calc PR B 2
H29F H 0.5704 0.8560 0.8195 0.096 Uiso 0.145(7) 1 calc PR B 2

loop_
_atom_site_aniso_label
_atom_site_aniso_U_11
_atom_site_aniso_U_22
_atom_site_aniso_U_33
_atom_site_aniso_U_23
_atom_site_aniso_U_13
_atom_site_aniso_U_12
Eu1 0.03021(10) 0.02034(9) 0.02558(10) 0.00120(7) 0.01923(8) 0.00190(6)
Cl1 0.0383(5) 0.0407(6) 0.0624(7) -0.0115(5) 0.0216(5) -0.0100(4)
Cl2 0.0672(7) 0.0739(8) 0.0696(8) 0.0009(6) 0.0518(7) -0.0028(6)
Cl3 0.0415(6) 0.1346(13) 0.0589(8) 0.0097(8) 0.0275(6) -0.0132(6)
O1 0.0472(15) 0.0392(15) 0.0283(14) 0.0055(11) 0.0259(12) 0.0024(11)
O2 0.0416(13) 0.0213(12) 0.0364(14) -0.0003(10) 0.0290(12) -0.0023(9)
O3 0.0307(13) 0.0420(15) 0.0358(15) -0.0059(12) 0.0164(11) 0.0022(10)
O4 0.0323(13) 0.0442(15) 0.0345(15) -0.0074(12) 0.0206(12) -0.0005(10)
O5 0.0489(14) 0.0234(13) 0.0304(15) 0.0043(10) 0.0265(12) 0.0033(10)
O6 0.0590(16) 0.0346(15) 0.0257(14) 0.0013(11) 0.0240(13) 0.0023(12)
O7 0.0508(16) 0.0547(18) 0.0543(18) 0.0120(14) 0.0421(15) 0.0110(12)
N1 0.0405(16) 0.0332(17) 0.0192(15) -0.0038(12) 0.0152(13) -0.0074(12)
N2 0.050(2) 0.056(2) 0.056(2) 0.0105(18) 0.0347(19) 0.0253(16)
N3 0.0379(17) 0.0281(16) 0.0409(19) 0.0063(14) 0.0239(15) 0.0067(12)
N4 0.0363(16) 0.0402(18) 0.0371(18) 0.0020(14) 0.0271(15) 0.0038(13)
C1 0.0361(19) 0.034(2) 0.0269(19) 0.0079(15) 0.0182(16) 0.0044(15)
C2 0.0347(19) 0.031(2) 0.046(2) 0.0103(17) 0.0248(18) 0.0048(15)
C3 0.0292(18) 0.0246(18) 0.043(2) 0.0008(16) 0.0149(17) 0.0027(14)
C4 0.0342(18) 0.0260(18) 0.0244(18) 0.0013(14) 0.0138(15) 0.0071(14)
C5 0.0303(17) 0.0218(17) 0.0232(18) 0.0010(14) 0.0136(15) 0.0047(13)
C6 0.0308(18) 0.0253(18) 0.0247(18) 0.0025(14) 0.0144(15) 0.0019(13)
C7 0.0368(18) 0.0222(18) 0.0262(19) 0.0036(14) 0.0192(16) 0.0051(13)
C8 0.0338(18) 0.0221(18) 0.0220(17) 0.0004(13) 0.0166(15) 0.0046(13)
C9 0.043(2) 0.0290(19) 0.0264(19) 0.0037(15) 0.0220(17) 0.0099(15)
C10 0.048(2) 0.030(2) 0.034(2) 0.0078(16) 0.0287(18) 0.0131(16)
C11 0.042(2) 0.0217(18) 0.048(2) 0.0146(16) 0.0332(19) 0.0116(14)
C12 0.0351(19) 0.0248(18) 0.034(2) -0.0033(15) 0.0162(16) -0.0009(14)
C13 0.033(2) 0.022(2) 0.022(3) 0.0018(18) 0.016(2) 0.0021(15)
C14 0.036(2) 0.029(2) 0.035(3) 0.006(2) 0.017(2) 0.0016(16)
C15 0.0317(18) 0.0274(19) 0.036(2) 0.0077(16) 0.0225(17) 0.0014(14)
C16 0.069(3) 0.048(3) 0.055(3) 0.011(2) 0.037(2) 0.024(2)
C17 0.077(3) 0.044(3) 0.041(2) 0.003(2) 0.037(2) 0.002(2)
C18 0.045(2) 0.046(2) 0.044(2) -0.007(2) 0.028(2) -0.0009(17)
C19 0.039(2) 0.046(2) 0.042(2) 0.0025(19) 0.0230(19) 0.0056(17)
C20 0.0308(19) 0.035(2) 0.037(2) -0.0047(16) 0.0166(17) 0.0024(14)
C21 0.047(2) 0.040(2) 0.040(2) 0.0012(18) 0.0240(19) 0.0112(17)
C22 0.0288(19) 0.042(2) 0.037(2) -0.0039(18) 0.0145(17) 0.0077(15)
C23 0.0272(18) 0.043(2) 0.036(2) -0.0059(17) 0.0174(16) 0.0021(14)
C24 0.036(2) 0.056(3) 0.059(3) 0.011(2) 0.031(2) 0.0177(18)
C25 0.035(2) 0.055(3) 0.046(2) 0.007(2) 0.0238(19) 0.0105(17)
C26 0.0242(18) 0.051(2) 0.034(2) -0.0081(18) 0.0139(16) -0.0025(15)
C27 0.036(2) 0.055(3) 0.050(3) -0.008(2) 0.029(2) 0.0084(17)
C28 0.030(2) 0.068(3) 0.036(2) -0.004(2) 0.0186(18) -0.0011(18)
C29 0.037(3) 0.109(5) 0.047(3) -0.032(3) 0.025(2) -0.026(3)
C30 0.0300(18) 0.042(2) 0.030(2) -0.0011(17) 0.0162(16) -0.0025(15)
C31 0.050(2) 0.035(2) 0.053(3) 0.0064(19) 0.034(2) 0.0030(17)
C32 0.057(3) 0.053(3) 0.056(3) -0.002(2) 0.042(2) -0.010(2)
C33 0.036(2) 0.076(3) 0.033(2) -0.006(2) 0.0206(19) -0.010(2)
C34 0.039(2) 0.064(3) 0.024(2) 0.0031(19) 0.0162(17) 0.0046(18)
C35 0.0358(19) 0.035(2) 0.0214(18) -0.0024(15) 0.0152(15) 0.0032(15)
C36 0.043(2) 0.033(2) 0.033(2) -0.0006(16) 0.0260(18) 0.0033(15)
C37 0.042(2) 0.0214(18) 0.0253(18) -0.0023(14) 0.0207(16) 0.0018(14)
C38 0.041(2) 0.032(2) 0.0173(17) -0.0026(14) 0.0159(15) 0.0032(15)
C39 0.050(2) 0.040(2) 0.0244(19) 0.0050(17) 0.0191(17) 0.0112(17)
C40 0.074(3) 0.028(2) 0.033(2) 0.0036(16) 0.034(2) 0.0040(18)
C41 0.057(2) 0.029(2) 0.038(2) -0.0101(17) 0.034(2) -0.0015(16)
C42 0.042(2) 0.029(2) 0.032(2) -0.0050(16) 0.0220(17) 0.0028(15)
C43 0.045(3) 0.021(2) 0.034(3) 0.002(2) 0.029(3) 0.009(2)
C44 0.071(3) 0.033(3) 0.049(3) -0.011(2) 0.046(3) -0.004(2)
C45 0.048(2) 0.0251(19) 0.037(2) -0.0054(16) 0.0320(18) -0.0050(15)
C46 0.047(2) 0.041(2) 0.047(2) 0.0037(18) 0.032(2) 0.0093(17)
C47 0.076(3) 0.054(3) 0.078(3) 0.003(2) 0.064(3) -0.004(2)
C48 0.100(4) 0.069(3) 0.106(5) 0.041(3) 0.083(4) 0.046(3)
C43A 0.045(3) 0.021(2) 0.034(3) 0.002(2) 0.029(3) 0.009(2)
C44A 0.071(3) 0.033(3) 0.049(3) -0.011(2) 0.046(3) -0.004(2)
C13A 0.033(2) 0.022(2) 0.022(3) 0.0018(18) 0.016(2) 0.0021(15)
C14A 0.036(2) 0.029(2) 0.035(3) 0.006(2) 0.017(2) 0.0016(16)
C29A 0.037(3) 0.109(5) 0.047(3) -0.032(3) 0.025(2) -0.026(3)

loop_
_atom_type_symbol
_atom_type_description
_atom_type_scat_dispersion_real
_atom_type_scat_dispersion_imag
_atom_type_scat_source
C C 0.0033 0.0016 'International Tables Vol C Tables 4.2.6.8 and 6.1.1.4'
H H 0.0000 0.0000 'International Tables Vol C Tables 4.2.6.8 and 6.1.1.4'
Cl Cl 0.1484 0.1585 'International Tables Vol C Tables 4.2.6.8 and 6.1.1.4'
Eu Eu -0.1578 3.6682 'International Tables Vol C Tables 4.2.6.8 and 6.1.1.4'
N N 0.0061 0.0033 'International Tables Vol C Tables 4.2.6.8 and 6.1.1.4'
O O 0.0106 0.0060 'International Tables Vol C Tables 4.2.6.8 and 6.1.1.4'

loop_
_geom_angle_atom_site_label_1
_geom_angle_atom_site_label_2
_geom_angle_atom_site_label_3
_geom_angle
_geom_angle_site_symmetry_1
_geom_angle_site_symmetry_3
O3 Eu1 O7 78.01(10) 7_667 .
O3 Eu1 O4 139.41(8) 7_667 .
O7 Eu1 O4 139.27(9) . .
O3 Eu1 O2 73.90(8) 7_667 7_667
O7 Eu1 O2 149.52(9) . 7_667
O4 Eu1 O2 71.16(8) . 7_667
O3 Eu1 O5 94.84(8) 7_667 .
O7 Eu1 O5 87.53(9) . .
O4 Eu1 O5 100.93(8) . .
O2 Eu1 O5 83.33(7) 7_667 .
O3 Eu1 O2 75.47(8) 7_667 .
O7 Eu1 O2 106.97(9) . .
O4 Eu1 O2 77.25(8) . .
O2 Eu1 O2 77.25(8) 7_667 .
O5 Eu1 O2 160.04(8) . .
O3 Eu1 O6 137.53(8) 7_667 .
O7 Eu1 O6 73.81(9) . .
O4 Eu1 O6 79.72(8) . .
O2 Eu1 O6 121.20(8) 7_667 .
O5 Eu1 O6 53.30(8) . .
O2 Eu1 O6 143.23(8) . .
O3 Eu1 O1 109.85(9) 7_667 .
O7 Eu1 O1 77.03(9) . .
O4 Eu1 O1 74.57(8) . .
O2 Eu1 O1 123.71(8) 7_667 .
O5 Eu1 O1 147.00(8) . .
O2 Eu1 O1 52.25(8) . .
O6 Eu1 O1 94.09(8) . .
O3 Eu1 C45 116.76(10) 7_667 .
O7 Eu1 C45 78.56(10) . .
O4 Eu1 C45 91.35(9) . .
O2 Eu1 C45 103.76(9) 7_667 .
O5 Eu1 C45 26.69(9) . .
O2 Eu1 C45 167.66(9) . .
O6 Eu1 C45 26.66(9) . .
O1 Eu1 C45 120.46(10) . .
O3 Eu1 C15 95.96(10) 7_667 .
O7 Eu1 C15 95.20(9) . .
O4 Eu1 C15 70.29(9) . .
O2 Eu1 C15 99.20(9) 7_667 .
O5 Eu1 C15 169.19(9) . .
O2 Eu1 C15 26.68(9) . .
O6 Eu1 C15 117.47(10) . .
O1 Eu1 C15 26.13(9) . .
C45 Eu1 C15 144.02(11) . .
O3 Eu1 Eu1 70.26(6) 7_667 7_667
O7 Eu1 Eu1 137.14(7) . 7_667
O4 Eu1 Eu1 69.70(6) . 7_667
O2 Eu1 Eu1 39.30(5) 7_667 7_667
O5 Eu1 Eu1 122.49(6) . 7_667
O2 Eu1 Eu1 37.95(5) . 7_667
O6 Eu1 Eu1 147.86(6) . 7_667
O1 Eu1 Eu1 87.27(6) . 7_667
C45 Eu1 Eu1 141.66(7) . 7_667
C15 Eu1 Eu1 61.35(7) . 7_667
C15 O1 Eu1 92.7(2) . .
C15 O2 Eu1 141.6(2) . 7_667
C15 O2 Eu1 92.7(2) . .
Eu1 O2 Eu1 102.75(8) 7_667 .
C30 O3 Eu1 134.0(2) . 7_667
C30 O4 Eu1 136.1(2) . .
C45 O5 Eu1 94.4(2) . .
C45 O6 Eu1 91.6(2) . .
C46 O7 Eu1 138.7(2) . .
C7 N1 C6 108.3(3) . .
C7 N1 H1 125.8 . .
C6 N1 H1 125.8 . .
C22 N2 C21 110.2(3) . .
C22 N2 H2 124.9 . .
C21 N2 H2 124.9 . .
C37 N3 C36 109.3(3) . .
C37 N3 H3 125.4 . .
C36 N3 H3 125.4 . .
C46 N4 C48 120.4(3) . .
C46 N4 C47 122.8(3) . .
C48 N4 C47 116.8(3) . .
C6 C1 C2 116.9(3) . .
C6 C1 H1A 121.5 . .
C2 C1 H1A 121.5 . .
C1 C2 C3 120.8(3) . .
C1 C2 H2A 119.6 . .
C3 C2 H2A 119.6 . .
C4 C3 C2 122.6(3) . .
C4 C3 Cl1 119.1(3) . .
C2 C3 Cl1 118.3(3) . .
C3 C4 C5 117.2(3) . .
C3 C4 H4 121.4 . .
C5 C4 H4 121.4 . .
C6 C5 C4 120.0(3) . .
C6 C5 C8 107.0(3) . .
C4 C5 C8 133.0(3) . .
N1 C6 C1 128.4(3) . .
N1 C6 C5 109.1(3) . .
C1 C6 C5 122.4(3) . .
N1 C7 C12 129.0(3) . .
N1 C7 C8 109.6(3) . .
C12 C7 C8 121.4(3) . .
C9 C8 C7 119.5(3) . .
C9 C8 C5 134.5(3) . .
C7 C8 C5 106.0(3) . .
C10 C9 C8 119.6(3) . .
C10 C9 H9 120.2 . .
C8 C9 H9 120.2 . .
C9 C10 C11 121.0(3) . .
C9 C10 H10 119.5 . .
C11 C10 H10 119.5 . .
C12 C11 C10 120.8(3) . .
C12 C11 C13 122.7(4) . .
C10 C11 C13 116.5(3) . .
C12 C11 C13A 96.4(10) . .
C10 C11 C13A 142.5(10) . .
C13 C11 C13A 26.8(9) . .
C7 C12 C11 117.6(3) . .
C7 C12 H12 121.2 . .
C11 C12 H12 121.2 . .
C11 C13 C15 109.1(3) . .
C11 C13 C14 113.2(4) . .
C15 C13 C14 110.1(4) . .
C11 C13 H13 108.1 . .
C15 C13 H13 108.1 . .
C14 C13 H13 108.1 . .
O1 C15 O2 119.8(3) . .
O1 C15 C13 125.0(3) . .
O2 C15 C13 115.2(3) . .
O1 C15 C13A 95.2(12) . .
O2 C15 C13A 144.4(12) . .
C13 C15 C13A 30.6(11) . .
O1 C15 Eu1 61.15(17) . .
O2 C15 Eu1 60.62(16) . .
C13 C15 Eu1 165.7(2) . .
C13A C15 Eu1 147.8(11) . .
C21 C16 C17 119.2(4) . .
C21 C16 H16 120.4 . .
C17 C16 H16 120.4 . .
C16 C17 C18 119.9(4) . .
C16 C17 H17 120.1 . .
C18 C17 H17 120.1 . .
C19 C18 C17 121.7(4) . .
C19 C18 Cl2 120.0(3) . .
C17 C18 Cl2 118.3(3) . .
C18 C19 C20 118.5(3) . .
C18 C19 H19 120.7 . .
C20 C19 H19 120.7 . .
C19 C20 C21 119.6(4) . .
C19 C20 C23 133.6(3) . .
C21 C20 C23 106.8(3) . .
C16 C21 N2 130.9(4) . .
C16 C21 C20 121.1(4) . .
N2 C21 C20 107.9(4) . .
C27 C22 N2 130.6(3) . .
C27 C22 C23 121.9(4) . .
N2 C22 C23 107.5(3) . .
C24 C23 C22 118.2(4) . .
C24 C23 C20 134.2(3) . .
C22 C23 C20 107.6(3) . .
C25 C24 C23 119.9(3) . .
C25 C24 H24 120.1 . .
C23 C24 H24 120.1 . .
C24 C25 C26 121.4(4) . .
C24 C25 H25 119.3 . .
C26 C25 H25 119.3 . .
C27 C26 C25 119.8(4) . .
C27 C26 C28 120.2(3) . .
C25 C26 C28 119.9(4) . .
C22 C27 C26 118.7(3) . .
C22 C27 H27 120.6 . .
C26 C27 H27 120.6 . .
C29A C28 C29 90.1(13) . .
C29A C28 C30 113.6(12) . .
C29 C28 C30 113.3(3) . .
C29A C28 C26 117.3(13) . .
C29 C28 C26 111.6(4) . .
C30 C28 C26 109.8(3) . .
C29A C28 H28 17.4 . .
C29 C28 H28 107.3 . .
C30 C28 H28 107.3 . .
C26 C28 H28 107.3 . .
C29A C28 H28A 104.9 . .
C29 C28 H28A 15.0 . .
C30 C28 H28A 104.9 . .
C26 C28 H28A 104.9 . .
H28 C28 H28A 122.2 . .
C28 C29 H29A 109.5 . .
C28 C29 H29B 109.5 . .
C28 C29 H29C 109.5 . .
O4 C30 O3 124.3(3) . .
O4 C30 C28 119.1(3) . .
O3 C30 C28 116.7(3) . .
C32 C31 C36 118.2(4) . .
C32 C31 H31 120.9 . .
C36 C31 H31 120.9 . .
C31 C32 C33 120.0(4) . .
C31 C32 H32 120.0 . .
C33 C32 H32 120.0 . .
C34 C33 C32 122.5(4) . .
C34 C33 Cl3 119.2(3) . .
C32 C33 Cl3 118.3(3) . .
C33 C34 C35 118.4(4) . .
C33 C34 H34 120.8 . .
C35 C34 H34 120.8 . .
C34 C35 C36 119.3(3) . .
C34 C35 C38 134.4(3) . .
C36 C35 C38 106.3(3) . .
N3 C36 C31 129.5(3) . .
N3 C36 C35 108.9(3) . .
C31 C36 C35 121.6(3) . .
N3 C37 C42 128.8(3) . .
N3 C37 C38 108.9(3) . .
C42 C37 C38 122.3(3) . .
C39 C38 C37 118.7(3) . .
C39 C38 C35 134.7(3) . .
C37 C38 C35 106.6(3) . .
C40 C39 C38 118.9(3) . .
C40 C39 H39 120.5 . .
C38 C39 H39 120.5 . .
C39 C40 C41 121.6(4) . .
C39 C40 H40 119.2 . .
C41 C40 H40 119.2 . .
C42 C41 C40 120.2(3) . .
C42 C41 C43A 140.7(10) . .
C40 C41 C43A 98.7(10) . .
C42 C41 C43 116.8(4) . .
C40 C41 C43 122.9(4) . .
C43A C41 C43 24.5(9) . .
C41 C42 C37 118.3(3) . .
C41 C42 H42 120.9 . .
C37 C42 H42 120.9 . .
C44 C43 C45 111.9(4) . .
C44 C43 C41 112.6(4) . .
C45 C43 C41 106.9(3) . .
C44 C43 H43 108.4 . .
C45 C43 H43 108.4 . .
C41 C43 H43 108.4 . .
O6 C45 O5 120.5(3) . .
O6 C45 C43A 104.2(10) . .
O5 C45 C43A 133.7(10) . .
O6 C45 C43 124.2(4) . .
O5 C45 C43 115.2(3) . .
C43A C45 C43 24.6(8) . .
O6 C45 Eu1 61.77(18) . .
O5 C45 Eu1 58.88(17) . .
C43A C45 Eu1 164.0(10) . .
C43 C45 Eu1 171.2(3) . .
O7 C46 N4 124.4(4) . .
O7 C46 H46 117.8 . .
N4 C46 H46 117.8 . .
N4 C47 H47A 109.5 . .
N4 C47 H47B 109.5 . .
H47A C47 H47B 109.5 . .
N4 C47 H47C 109.5 . .
H47A C47 H47C 109.5 . .
H47B C47 H47C 109.5 . .
N4 C48 H48A 109.5 . .
N4 C48 H48B 109.5 . .
H48A C48 H48B 109.5 . .
N4 C48 H48C 109.5 . .
H48A C48 H48C 109.5 . .
H48B C48 H48C 109.5 . .
C44A C43A C41 103.9(18) . .
C44A C43A C45 99.8(19) . .
C41 C43A C45 110.9(16) . .
C44A C43A H43A 113.7 . .
C41 C43A H43A 113.7 . .
C45 C43A H43A 113.7 . .
C43A C44A H44D 109.5 . .
C43A C44A H44E 109.5 . .
H44D C44A H44E 109.5 . .
C43A C44A H44F 109.5 . .
H44D C44A H44F 109.5 . .
H44E C44A H44F 109.5 . .
C14A C13A C15 109(2) . .
C14A C13A C11 109(2) . .
C15 C13A C11 92.9(14) . .
C14A C13A H13A 114.6 . .
C15 C13A H13A 114.6 . .
C11 C13A H13A 114.6 . .
C13A C14A H14D 109.5 . .
C13A C14A H14E 109.5 . .
H14D C14A H14E 109.5 . .
C13A C14A H14F 109.5 . .
H14D C14A H14F 109.5 . .
H14E C14A H14F 109.5 . .
C28 C29A H29D 109.5 . .
C28 C29A H29E 109.5 . .
H29D C29A H29E 109.5 . .
C28 C29A H29F 109.5 . .
H29D C29A H29F 109.5 . .
H29E C29A H29F 109.5 . .

loop_
_geom_bond_atom_site_label_1
_geom_bond_atom_site_label_2
_geom_bond_distance
_geom_bond_site_symmetry_2
Eu1 O3 2.315(2) 7_667
Eu1 O7 2.345(2) .
Eu1 O4 2.346(2) .
Eu1 O2 2.401(2) 7_667
Eu1 O5 2.409(2) .
Eu1 O2 2.473(2) .
Eu1 O6 2.473(2) .
Eu1 O1 2.485(2) .
Eu1 C45 2.806(3) .
Eu1 C15 2.834(3) .
Eu1 Eu1 3.8075(3) 7_667
Cl1 C3 1.744(4) .
Cl2 C18 1.748(4) .
Cl3 C33 1.751(4) .
O1 C15 1.250(4) .
O2 C15 1.274(4) .
O2 Eu1 2.401(2) 7_667
O3 C30 1.263(4) .
O3 Eu1 2.315(2) 7_667
O4 C30 1.256(4) .
O5 C45 1.264(4) .
O6 C45 1.259(4) .
O7 C46 1.245(5) .
N1 C7 1.383(4) .
N1 C6 1.383(4) .
N1 H1 0.8800 .
N2 C22 1.381(5) .
N2 C21 1.382(5) .
N2 H2 0.8800 .
N3 C37 1.370(4) .
N3 C36 1.381(4) .
N3 H3 0.8800 .
N4 C46 1.297(4) .
N4 C48 1.439(5) .
N4 C47 1.453(5) .
C1 C6 1.385(5) .
C1 C2 1.386(5) .
C1 H1A 0.9500 .
C2 C3 1.388(5) .
C2 H2A 0.9500 .
C3 C4 1.375(5) .
C4 C5 1.399(5) .
C4 H4 0.9500 .
C5 C6 1.397(5) .
C5 C8 1.449(5) .
C7 C12 1.393(5) .
C7 C8 1.401(5) .
C8 C9 1.391(5) .
C9 C10 1.362(5) .
C9 H9 0.9500 .
C10 C11 1.398(5) .
C10 H10 0.9500 .
C11 C12 1.394(5) .
C11 C13 1.523(5) .
C11 C13A 1.82(3) .
C12 H12 0.9500 .
C13 C15 1.526(5) .
C13 C14 1.533(6) .
C13 H13 1.0000 .
C14 H14A 0.9800 .
C14 H14B 0.9800 .
C14 H14C 0.9800 .
C15 C13A 1.60(3) .
C16 C21 1.367(6) .
C16 C17 1.380(6) .
C16 H16 0.9500 .
C17 C18 1.395(6) .
C17 H17 0.9500 .
C18 C19 1.368(6) .
C19 C20 1.393(5) .
C19 H19 0.9500 .
C20 C21 1.406(5) .
C20 C23 1.435(5) .
C22 C27 1.380(6) .
C22 C23 1.405(5) .
C23 C24 1.383(5) .
C24 C25 1.375(6) .
C24 H24 0.9500 .
C25 C26 1.385(5) .
C25 H25 0.9500 .
C26 C27 1.382(6) .
C26 C28 1.526(5) .
C27 H27 0.9500 .
C28 C29A 1.43(4) .
C28 C29 1.500(6) .
C28 C30 1.515(5) .
C28 H28 1.0000 .
C28 H28A 1.0000 .
C29 H29A 0.9800 .
C29 H29B 0.9800 .
C29 H29C 0.9800 .
C31 C32 1.369(5) .
C31 C36 1.400(5) .
C31 H31 0.9500 .
C32 C33 1.396(6) .
C32 H32 0.9500 .
C33 C34 1.369(6) .
C34 C35 1.393(5) .
C34 H34 0.9500 .
C35 C36 1.402(5) .
C35 C38 1.449(5) .
C37 C42 1.395(5) .
C37 C38 1.405(5) .
C38 C39 1.391(5) .
C39 C40 1.385(5) .
C39 H39 0.9500 .
C40 C41 1.403(5) .
C40 H40 0.9500 .
C41 C42 1.369(5) .
C41 C43A 1.50(3) .
C41 C43 1.555(6) .
C42 H42 0.9500 .
C43 C44 1.507(7) .
C43 C45 1.539(6) .
C43 H43 1.0000 .
C44 H44A 0.9800 .
C44 H44B 0.9800 .
C44 H44C 0.9800 .
C45 C43A 1.52(3) .
C46 H46 0.9500 .
C47 H47A 0.9800 .
C47 H47B 0.9800 .
C47 H47C 0.9800 .
C48 H48A 0.9800 .
C48 H48B 0.9800 .
C48 H48C 0.9800 .
C43A C44A 1.46(3) .
C43A H43A 1.0000 .
C44A H44D 0.9800 .
C44A H44E 0.9800 .
C44A H44F 0.9800 .
C13A C14A 1.36(4) .
C13A H13A 1.0000 .
C14A H14D 0.9800 .
C14A H14E 0.9800 .
C14A H14F 0.9800 .
C29A H29D 0.9800 .
C29A H29E 0.9800 .
C29A H29F 0.9800 .
